data_7104402
loop_
_publ_author_name
'Dumitru, Florina'
'Legrand, Yves-Marie'
'Van der Lee, Arie'
'Barboiu, Mihail'

_publ_section_title
;
 Constitutional self-sorting of homochiral supramolecular helical
 single crystals from achiral components.
;
_journal_issue 19
_journal_name_full 'Chemical communications (Cambridge, England)'
_journal_page_first 2667
_journal_page_last 2669
_journal_paper_doi 10.1039/b822619a
_journal_volume 34
_journal_year 2009
_chemical_formula_moiety 'C38 H30 Co N6, C6 H6, 2(BF4)'
_chemical_formula_sum 'C44 H36 B2 Co F8 N6'
_chemical_formula_weight 881.35
_space_group_IT_number 54
_symmetry_cell_setting orthorhombic
_symmetry_space_group_name_Hall '-P 2bc 2b'
_symmetry_space_group_name_H-M 'P b c b'
_atom_sites_solution_hydrogens geom
_atom_sites_solution_primary direct
_cell_angle_alpha 90
_cell_angle_beta 90
_cell_angle_gamma 90
_cell_formula_units_Z 4
_cell_length_a 12.4612(5)
_cell_length_b 15.4657(7)
_cell_length_c 21.0453(9)
_cell_measurement_reflns_used 0
_cell_measurement_temperature 175
_cell_measurement_theta_max 0
_cell_measurement_theta_min 0
_cell_volume 4055.9(3)
_computing_cell_refinement 'CrysAlis RED, (Oxford Diffraction, 2002)'
_computing_data_collection 'Xcalibur, (Oxford Diffraction, 2002)'
_computing_data_reduction 'CrysAlis RED, (Oxford Diffraction, 2002)'
_computing_molecular_graphics 'CAMERON (Watkin et al., 1996)'
_computing_publication_material 'CRYSTALS (Betteridge et al., 2003)'
_computing_structure_refinement 'CRYSTALS (Betteridge et al., 2003)'
_computing_structure_solution 'SHELXS 86 (Sheldrick, 1986)'
_diffrn_ambient_temperature 173
_diffrn_measured_fraction_theta_full 0.997
_diffrn_measured_fraction_theta_max 0.944
_diffrn_measurement_device 'Oxford Diffraction XCALIBUR'
_diffrn_measurement_device_type Area
_diffrn_measurement_method \w
_diffrn_radiation_monochromator graphite
_diffrn_radiation_type 'Mo K\a'
_diffrn_radiation_wavelength 0.71073
_diffrn_reflns_av_R_equivalents 0.051
_diffrn_reflns_limit_h_max 18
_diffrn_reflns_limit_h_min -18
_diffrn_reflns_limit_k_max 22
_diffrn_reflns_limit_k_min -21
_diffrn_reflns_limit_l_max 31
_diffrn_reflns_limit_l_min -30
_diffrn_reflns_number 78751
_diffrn_reflns_theta_full 30.789
_diffrn_reflns_theta_max 32.409
_diffrn_reflns_theta_min 3.248
_diffrn_standards_number 0
_exptl_absorpt_coefficient_mu 0.501
_exptl_absorpt_correction_T_max 0.93
_exptl_absorpt_correction_T_min 0.90
_exptl_absorpt_correction_type multi-scan
_exptl_absorpt_process_details
;
CrysAlis RED, Oxford Diffraction Ltd.,
Version 1.171.32.5 (release 08-05-2007 CrysAlis171 .NET)
(compiled May 8 2007,13:10:02)
Empirical absorption correction using spherical harmonics,
implemented in SCALE3 ABSPACK scaling algorithm.
;
_exptl_crystal_colour white
_exptl_crystal_density_diffrn 1.443
_exptl_crystal_density_method 'not measured'
_exptl_crystal_description prism
_exptl_crystal_F_000 1804
_exptl_crystal_size_max 0.27
_exptl_crystal_size_mid 0.21
_exptl_crystal_size_min 0.15
_refine_diff_density_max 0.54
_refine_diff_density_min -0.44
_refine_ls_extinction_method None
_refine_ls_goodness_of_fit_ref 1.1007
_refine_ls_hydrogen_treatment constr
_refine_ls_matrix_type full
_refine_ls_number_parameters 281
_refine_ls_number_reflns 3048
_refine_ls_number_restraints 8
_refine_ls_R_factor_all 0.1626
_refine_ls_R_factor_gt 0.0330
_refine_ls_shift/su_max 0.000348
_refine_ls_structure_factor_coef F
_refine_ls_weighting_details
;
Method, part 1, Chebychev polynomial, (Watkin, 1994, Prince, 1982)
[weight] = 1.0/[A~0~*T~0~(x)+A~1~*T~1~(x) ... +A~n-1~]*T~n-1~(x)]
where A~i~ are the Chebychev coefficients listed below and x= Fcalc/Fmax
Method = Robust Weighting (Prince, 1982)
W = [weight] * [1-(deltaF/6*sigmaF)^2^]^2^
A~i~ are:
5.58 -7.44 2.26 -0.311 -1.74
;
_refine_ls_weighting_scheme calc
_refine_ls_wR_factor_all 0.0506
_refine_ls_wR_factor_gt 0.0352
_refine_ls_wR_factor_ref 0.0417
_reflns_limit_h_max 18
_reflns_limit_h_min 0
_reflns_limit_k_max 22
_reflns_limit_k_min 0
_reflns_limit_l_max 31
_reflns_limit_l_min 0
_reflns_number_gt 1859
_reflns_number_total 6892
_reflns_threshold_expression I>2.0\s(I)
_oxford_diffrn_Wilson_B_factor 0.00
_oxford_diffrn_Wilson_scale 0.00
_oxford_refine_ls_r_factor_ref 0.0493
_oxford_refine_ls_scale 0.9913(15)
_oxford_reflns_number_all 6892
_oxford_reflns_threshold_expression_ref I>1.0\s(I)
_cod_data_source_file b822619a.txt
_cod_data_source_block 3
_cod_depositor_comments
;
The following automatic conversions were performed:
'_symmetry_cell_setting' value 'Orthorhombic' changed to 'orthorhombic'
according to '/home/saulius/struct/CIF-dictionaries/cif_core.dic'
dictionary named 'cif_core.dic' version 2.4.1 from 2010-06-29.

Automatic conversion script
Id: cif_fix_enum 1527 2010-12-29 10:47:43Z saulius 
;
_cod_original_sg_symbol_H-M Pbcb
_cod_original_formula_sum 'C44 H36 B2 Co1 F8 N6'
_cod_database_code 7104402
_montpellier_publication_code 12Co2+
_montpellier_structure_analysis_code vdlee29
_montpellier_compound_description 'PDA-H-Co-BF4 2:1'

loop_
_symmetry_equiv_pos_as_xyz
x,y,z
-x,-y,-z
-x,y+1/2,z
x,-y+1/2,-z
x,-y,z+1/2
-x,y,-z+1/2
-x,-y+1/2,z+1/2
x,y+1/2,-z+1/2

loop_
_atom_site_label
_atom_site_type_symbol
_atom_site_fract_x
_atom_site_fract_y
_atom_site_fract_z
_atom_site_U_iso_or_equiv
_atom_site_occupancy
_atom_site_adp_type
_atom_site_refinement_flags_posn
_atom_site_refinement_flags_adp
_atom_site_refinement_flags_occupancy
_atom_site_disorder_assembly
_atom_site_disorder_group
_oxford_atom_site_special_shape
_atom_site_attached_hydrogens
Co1 Co 0.16710(4) 0.7500 0.5000 0.0185 1.0000 Uani S T . . . . .
N2 N 0.16507(17) 0.74270(16) 0.58910(8) 0.0212 1.0000 Uani . . . . . . .
C3 C 0.0915(2) 0.69291(17) 0.61792(12) 0.0240 1.0000 Uani . . . . . . .
C4 C 0.0881(3) 0.6855(2) 0.68356(13) 0.0339 1.0000 Uani . . . . . . .
C5 C 0.1607(3) 0.73194(19) 0.71933(12) 0.0372 1.0000 Uani . . . . . . .
C6 C 0.2352(2) 0.7845(2) 0.68972(13) 0.0346 1.0000 Uani . . . . . . .
C7 C 0.2362(2) 0.78810(18) 0.62362(12) 0.0249 1.0000 Uani . . . . . . .
C8 C 0.31078(19) 0.83730(17) 0.58421(11) 0.0234 1.0000 Uani . . . . . . .
N9 N 0.29504(18) 0.83470(14) 0.52423(10) 0.0231 1.0000 Uani . . . . . . .
C10 C 0.3705(2) 0.87304(17) 0.48180(12) 0.0260 1.0000 Uani . . . . . . .
C11 C 0.4801(2) 0.8694(2) 0.49309(16) 0.0349 1.0000 Uani . . . . . . .
C12 C 0.5511(2) 0.9040(2) 0.44946(16) 0.0428 1.0000 Uani . . . . . . .
C13 C 0.5136(3) 0.9406(2) 0.39401(15) 0.0400 1.0000 Uani . . . . . . .
C14 C 0.4048(3) 0.9435(2) 0.38217(15) 0.0409 1.0000 Uani . . . . . . .
C15 C 0.3338(3) 0.90994(18) 0.42601(13) 0.0335 1.0000 Uani . . . . . . .
H16 H 0.2605 0.9113 0.4183 0.0275 1.0000 Uiso R . . . . . .
H17 H 0.3795 0.9669 0.3450 0.0382 1.0000 Uiso R . . . . . .
H18 H 0.5630 0.9629 0.3636 0.0368 1.0000 Uiso R . . . . . .
H19 H 0.6237 0.9021 0.4571 0.0401 1.0000 Uiso R . . . . . .
H20 H 0.5067 0.8426 0.5299 0.0301 1.0000 Uiso R . . . . . .
H21 H 0.3675 0.8682 0.6025 0.0331 1.0000 Uiso R . . . . . .
H22 H 0.2828 0.8168 0.7128 0.0312 1.0000 Uiso R . . . . . .
H23 H 0.1582 0.7272 0.7638 0.0337 1.0000 Uiso R . . . . . .
H24 H 0.0402 0.6481 0.7026 0.0331 1.0000 Uiso R . . . . . .
C25 C 0.0206(2) 0.64910(17) 0.57295(12) 0.0260 1.0000 Uani . . . . . . .
N26 N 0.04225(18) 0.66028(15) 0.51370(9) 0.0244 1.0000 Uani . . . . . . .
C27 C -0.0304(2) 0.62914(19) 0.46628(12) 0.0279 1.0000 Uani . . . . . . .
C28 C 0.0114(2) 0.59242(17) 0.41119(12) 0.0290 1.0000 Uani . . . . . . .
C29 C -0.0573(3) 0.5685(2) 0.36261(14) 0.0383 1.0000 Uani . . . . . . .
C30 C -0.1659(3) 0.5824(3) 0.36806(18) 0.0574 1.0000 Uani . . . . . . .
C31 C -0.2070(3) 0.6177(4) 0.4223(2) 0.0757 1.0000 Uani . . . . . . .
C32 C -0.1410(3) 0.6407(3) 0.47265(18) 0.0571 1.0000 Uani . . . . . . .
H33 H -0.1695 0.6645 0.5099 0.0509 1.0000 Uiso R . . . . . .
H34 H -0.2814 0.6265 0.4258 0.0695 1.0000 Uiso R . . . . . .
H35 H -0.2117 0.5676 0.3350 0.0569 1.0000 Uiso R . . . . . .
H36 H -0.0290 0.5420 0.3257 0.0558 1.0000 Uiso R . . . . . .
H37 H 0.0854 0.5857 0.4071 0.0462 1.0000 Uiso R . . . . . .
H38 H -0.0363 0.6145 0.5860 0.0534 1.0000 Uiso R . . . . . .
F39 F 0.70355(19) 0.5577(2) 0.72750(12) 0.0760 1.0000 Uani . . . . . . .
B40 B 0.7818(3) 0.5527(3) 0.6832(2) 0.0421 1.0000 Uani . . . . . . .
F41 F 0.88141(18) 0.54772(19) 0.70845(14) 0.0848 1.0000 Uani . . . . . . .
F42 F 0.76225(19) 0.48909(18) 0.63982(16) 0.0925 1.0000 Uani . . . . . . .
F43 F 0.7786(3) 0.63098(19) 0.64968(14) 0.0921 1.0000 Uani . . . . . . .
C44 C 0.500000(7) 0.6076(3) 0.250000(7) 0.0385 1.0000 Uani S T . . . . .
C45 C 0.5431(2) 0.6522(2) 0.30092(15) 0.0388 1.0000 Uani . . . . . . .
C46 C 0.5435(3) 0.7418(2) 0.30059(16) 0.0460 1.0000 Uani . . . . . . .
C47 C 0.500000(7) 0.7865(3) 0.250000(7) 0.0534 1.0000 Uani S T . . . . .
H49 H 0.5737 0.7720 0.3348 0.0548 1.0000 Uiso R . . . . . .
H50 H 0.5742 0.6231 0.3353 0.0463 1.0000 Uiso R . . . . . .
H471 H 0.5000 0.8460 0.2500 0.0636 1.0000 Uiso RS . . . . . .
H441 H 0.5000 0.5482 0.2500 0.0461 1.0000 Uiso RS . . . . . .

loop_
_atom_site_aniso_label
_atom_site_aniso_U_11
_atom_site_aniso_U_22
_atom_site_aniso_U_33
_atom_site_aniso_U_23
_atom_site_aniso_U_13
_atom_site_aniso_U_12
Co1 0.01600(16) 0.02122(18) 0.01841(17) 0.0019(3) 0.0000 0.0000
N2 0.0199(7) 0.0229(10) 0.0206(7) 0.0018(9) -0.0005(8) 0.0017(11)
C3 0.0261(12) 0.0251(12) 0.0208(11) 0.0020(9) 0.0022(9) 0.0011(10)
C4 0.0379(16) 0.0390(16) 0.0248(13) 0.0071(11) 0.0077(12) -0.0037(13)
C5 0.0463(16) 0.048(2) 0.0170(10) 0.0057(10) 0.0010(12) -0.0026(15)
C6 0.0359(15) 0.0448(16) 0.0231(13) -0.0005(12) -0.0071(11) -0.0001(13)
C7 0.0220(12) 0.0293(13) 0.0234(12) -0.0002(10) -0.0028(9) 0.0019(11)
C8 0.0217(13) 0.0270(12) 0.0214(11) -0.0037(10) -0.0040(9) 0.0014(9)
N9 0.0249(10) 0.0237(11) 0.0207(9) 0.0009(8) 0.0003(8) 0.0017(9)
C10 0.0293(12) 0.0211(12) 0.0275(12) -0.0045(9) 0.0033(10) -0.0044(11)
C11 0.0279(13) 0.0437(15) 0.0332(16) 0.0033(14) 0.0033(13) 0.0025(11)
C12 0.0280(14) 0.0504(19) 0.0501(19) 0.0024(16) 0.0135(14) 0.0039(14)
C13 0.0443(18) 0.0342(15) 0.0415(17) 0.0010(13) 0.0153(14) -0.0082(14)
C14 0.057(2) 0.0336(16) 0.0318(15) 0.0071(12) -0.0015(14) -0.0157(15)
C15 0.0381(14) 0.0314(14) 0.0310(13) 0.0045(11) -0.0047(14) -0.0097(14)
C25 0.0246(13) 0.0249(13) 0.0285(12) 0.0025(10) 0.0069(10) -0.0015(10)
N26 0.0238(10) 0.0260(11) 0.0236(12) 0.0007(8) 0.0032(7) 0.0012(9)
C27 0.0247(13) 0.0313(14) 0.0276(14) -0.0042(10) 0.0004(10) -0.0009(11)
C28 0.0311(14) 0.0271(14) 0.0289(13) -0.0018(11) 0.0057(11) -0.0046(11)
C29 0.0450(17) 0.0374(16) 0.0326(15) -0.0073(12) 0.0022(13) -0.0100(14)
C30 0.0448(18) 0.078(3) 0.0491(19) -0.0244(19) -0.0151(18) -0.003(2)
C31 0.0262(16) 0.129(5) 0.072(3) -0.044(3) -0.0126(18) 0.007(2)
C32 0.0302(16) 0.093(3) 0.0482(19) -0.036(2) -0.0062(14) 0.0108(19)
F39 0.0495(12) 0.115(2) 0.0630(14) 0.0008(14) 0.0170(11) -0.0125(14)
B40 0.0297(17) 0.044(2) 0.052(2) -0.0151(17) 0.0015(15) -0.0040(15)
F41 0.0372(12) 0.103(2) 0.115(2) -0.0579(17) -0.0185(13) 0.0111(13)
F42 0.0562(14) 0.0795(18) 0.142(3) -0.0766(19) -0.0258(15) 0.0127(13)
F43 0.131(3) 0.0729(18) 0.0728(17) 0.0017(15) 0.0039(18) -0.0284(18)
C44 0.040(2) 0.0237(19) 0.052(2) 0.0000 0.005(2) 0.0000
C45 0.0371(15) 0.0407(17) 0.0386(16) 0.0019(13) 0.0033(13) 0.0036(14)
C46 0.0583(19) 0.0347(18) 0.0451(16) -0.0091(15) 0.0039(14) -0.0071(17)
C47 0.071(4) 0.027(2) 0.062(3) 0.0000 0.012(3) 0.0000

loop_
_atom_type_symbol
_atom_type_scat_dispersion_real
_atom_type_scat_dispersion_imag
_atom_type_scat_Cromer_Mann_a1
_atom_type_scat_Cromer_Mann_b1
_atom_type_scat_Cromer_Mann_a2
_atom_type_scat_Cromer_Mann_b2
_atom_type_scat_Cromer_Mann_a3
_atom_type_scat_Cromer_Mann_b3
_atom_type_scat_Cromer_Mann_a4
_atom_type_scat_Cromer_Mann_b4
_atom_type_scat_Cromer_Mann_c
_atom_type_scat_source
C 0.0033 0.0016 2.3100 20.8439 1.0200 10.2075 1.5886 0.5687 0.8650 51.6512 0.2156 'International Tables Vol C 4.2.6.8 and 6.1.1.4'
H 0.0000 0.0000 0.4930 10.5109 0.3229 26.1257 0.1402 3.1424 0.0408 57.7997 0.0030 'International Tables Vol C 4.2.6.8 and 6.1.1.4'
N 0.0061 0.0033 12.2126 0.0057 3.1322 9.8933 2.0125 28.9975 1.1663 0.5826 -11.5290 'International Tables Vol C 4.2.6.8 and 6.1.1.4'
F 0.0140 0.0100 3.5392 10.2825 2.6412 4.2944 1.5170 0.2615 1.0243 26.1476 0.2776 'International Tables Vol C 4.2.6.8 and 6.1.1.4'
B 0.0000 0.0010 2.0545 23.2185 1.3326 1.0210 1.0979 60.3498 0.7068 0.1403 -0.1932 'International Tables Vol C 4.2.6.8 and 6.1.1.4'
Co 0.2990 0.9730 12.2841 4.2791 7.3409 0.2784 4.0034 13.5359 2.3488 71.1692 1.0118 'International Tables Vol C 4.2.6.8 and 6.1.1.4'

loop_
_geom_angle_atom_site_label_1
_geom_angle_site_symmetry_1
_geom_angle_atom_site_label_2
_geom_angle_site_symmetry_2
_geom_angle_atom_site_label_3
_geom_angle_site_symmetry_3
_geom_angle
_geom_angle_publ_flag
N9 4_566 Co1 . N26 4_566 158.12(8) yes
N9 4_566 Co1 . N2 4_566 78.91(9) yes
N26 4_566 Co1 . N2 4_566 79.26(9) yes
N9 4_566 Co1 . N2 . 102.27(9) yes
N26 4_566 Co1 . N2 . 99.58(9) yes
N2 4_566 Co1 . N2 . 178.45(13) yes
N9 4_566 Co1 . N9 . 82.80(12) yes
N26 4_566 Co1 . N9 . 100.43(8) yes
N2 4_566 Co1 . N9 . 102.27(9) yes
N2 . Co1 . N9 . 78.91(9) yes
N9 4_566 Co1 . N26 . 100.43(8) yes
N26 4_566 Co1 . N26 . 84.66(12) yes
N2 4_566 Co1 . N26 . 99.58(9) yes
N2 . Co1 . N26 . 79.26(9) yes
N9 . Co1 . N26 . 158.12(8) yes
Co1 . N2 . C3 . 119.65(17) yes
Co1 . N2 . C7 . 119.95(18) yes
C3 . N2 . C7 . 120.4(2) yes
N2 . C3 . C4 . 121.3(3) yes
N2 . C3 . C25 . 112.7(2) yes
C4 . C3 . C25 . 126.0(3) yes
C3 . C4 . C5 . 118.7(3) yes
C3 . C4 . H24 . 120.4 no
C5 . C4 . H24 . 120.9 no
C4 . C5 . C6 . 120.1(2) yes
C4 . C5 . H23 . 118.8 no
C6 . C5 . H23 . 121.1 no
C5 . C6 . C7 . 118.7(3) yes
C5 . C6 . H22 . 121.1 no
C7 . C6 . H22 . 120.2 no
C6 . C7 . N2 . 120.9(3) yes
C6 . C7 . C8 . 126.5(3) yes
N2 . C7 . C8 . 112.6(2) yes
C7 . C8 . N9 . 116.6(2) yes
C7 . C8 . H21 . 120.9 no
N9 . C8 . H21 . 122.6 no
Co1 . N9 . C8 . 111.80(18) yes
Co1 . N9 . C10 . 126.91(17) yes
C8 . N9 . C10 . 120.3(2) yes
N9 . C10 . C11 . 121.7(3) yes
N9 . C10 . C15 . 119.1(3) yes
C11 . C10 . C15 . 119.2(3) yes
C10 . C11 . C12 . 120.0(3) yes
C10 . C11 . H20 . 120.4 no
C12 . C11 . H20 . 119.5 no
C11 . C12 . C13 . 120.3(3) yes
C11 . C12 . H19 . 120.0 no
C13 . C12 . H19 . 119.7 no
C12 . C13 . C14 . 120.0(3) yes
C12 . C13 . H18 . 119.9 no
C14 . C13 . H18 . 120.1 no
C13 . C14 . C15 . 119.8(3) yes
C13 . C14 . H17 . 120.3 no
C15 . C14 . H17 . 119.9 no
C10 . C15 . C14 . 120.7(3) yes
C10 . C15 . H16 . 118.9 no
C14 . C15 . H16 . 120.4 no
C3 . C25 . N26 . 116.0(2) yes
C3 . C25 . H38 . 122.5 no
N26 . C25 . H38 . 121.6 no
Co1 . N26 . C25 . 112.12(18) yes
Co1 . N26 . C27 . 126.45(17) yes
C25 . N26 . C27 . 119.8(2) yes
N26 . C27 . C28 . 118.8(2) yes
N26 . C27 . C32 . 121.0(3) yes
C28 . C27 . C32 . 120.1(3) yes
C27 . C28 . C29 . 119.5(3) yes
C27 . C28 . H37 . 119.5 no
C29 . C28 . H37 . 121.0 no
C28 . C29 . C30 . 120.4(3) yes
C28 . C29 . H36 . 119.5 no
C30 . C29 . H36 . 120.2 no
C29 . C30 . C31 . 120.1(3) yes
C29 . C30 . H35 . 120.2 no
C31 . C30 . H35 . 119.7 no
C30 . C31 . C32 . 121.3(3) yes
C30 . C31 . H34 . 119.5 no
C32 . C31 . H34 . 119.2 no
C27 . C32 . C31 . 118.6(3) yes
C27 . C32 . H33 . 120.3 no
C31 . C32 . H33 . 121.1 no
F39 . B40 . F41 . 113.2(3) yes
F39 . B40 . F42 . 112.0(3) yes
F41 . B40 . F42 . 112.7(3) yes
F39 . B40 . F43 . 106.1(3) yes
F41 . B40 . F43 . 105.8(3) yes
F42 . B40 . F43 . 106.3(3) yes
C45 6_655 C44 . C45 . 120.2(4) yes
C45 6_655 C44 . H441 . 119.9 no
C45 . C44 . H441 . 119.9 no
C44 . C45 . C46 . 119.7(3) yes
C44 . C45 . H50 . 121.4 no
C46 . C45 . H50 . 118.9 no
C45 . C46 . C47 . 120.2(3) yes
C45 . C46 . H49 . 119.7 no
C47 . C46 . H49 . 120.1 no
C46 . C47 . C46 6_655 119.9(5) yes
C46 . C47 . H471 . 120.0 no
C46 6_655 C47 . H471 . 120.0 no

loop_
_geom_bond_atom_site_label_1
_geom_bond_site_symmetry_1
_geom_bond_atom_site_label_2
_geom_bond_site_symmetry_2
_geom_bond_distance
_geom_bond_publ_flag
Co1 . N9 4_566 2.125(2) yes
Co1 . N26 4_566 2.105(2) yes
Co1 . N2 4_566 1.8787(17) yes
Co1 . N2 . 1.8787(17) yes
Co1 . N9 . 2.125(2) yes
Co1 . N26 . 2.105(2) yes
N2 . C3 . 1.342(3) yes
N2 . C7 . 1.344(3) yes
C3 . C4 . 1.387(4) yes
C3 . C25 . 1.462(4) yes
C4 . C5 . 1.379(4) yes
C4 . H24 . 0.922 no
C5 . C6 . 1.383(4) yes
C5 . H23 . 0.939 no
C6 . C7 . 1.392(3) yes
C6 . H22 . 0.914 no
C7 . C8 . 1.460(4) yes
C8 . N9 . 1.278(3) yes
C8 . H21 . 0.937 no
N9 . C10 . 1.426(3) yes
C10 . C11 . 1.388(4) yes
C10 . C15 . 1.383(4) yes
C11 . C12 . 1.382(4) yes
C11 . H20 . 0.939 no
C12 . C13 . 1.379(5) yes
C12 . H19 . 0.919 no
C13 . C14 . 1.379(5) yes
C13 . H18 . 0.953 no
C14 . C15 . 1.380(4) yes
C14 . H17 . 0.917 no
C15 . H16 . 0.928 no
C25 . N26 . 1.288(3) yes
C25 . H38 . 0.930 no
N26 . C27 . 1.431(3) yes
C27 . C28 . 1.392(4) yes
C27 . C32 . 1.396(4) yes
C28 . C29 . 1.384(4) yes
C28 . H37 . 0.931 no
C29 . C30 . 1.375(5) yes
C29 . H36 . 0.946 no
C30 . C31 . 1.365(5) yes
C30 . H35 . 0.928 no
C31 . C32 . 1.387(5) yes
C31 . H34 . 0.941 no
C32 . H33 . 0.936 no
F39 . B40 . 1.351(4) yes
B40 . F41 . 1.352(4) yes
B40 . F42 . 1.364(4) yes
B40 . F43 . 1.402(5) yes
C44 . C45 6_655 1.383(4) yes
C44 . C45 . 1.383(4) yes
C44 . H441 . 0.918 no
C45 . C46 . 1.387(5) yes
C45 . H50 . 0.935 no
C46 . C47 . 1.380(4) yes
C46 . H49 . 0.936 no
C47 . H471 . 0.921 no
